data_7227513
loop_
_publ_author_name
'Ganduri, Ramesh'
'Cherukuvada, Suryanarayan'
'Sarkar, Sounak'
'Guru Row, Tayur N.'

_publ_section_title
;
 Manifestation of cocrystals and eutectics among structurally related
 molecules: towards understanding the factors that control their formation
;
_journal_issue 7
_journal_name_full CrystEngComm
_journal_page_first 1123
_journal_paper_doi 10.1039/C6CE02003H
_journal_volume 19
_journal_year 2017
_chemical_formula_sum 'C12 H11 N3 O3'
_chemical_formula_weight 245.24
_chemical_melting_point 388
_chemical_name_systematic 'Picolinic acid : Nicotinamide'
_space_group_IT_number 14
_symmetry_cell_setting monoclinic
_symmetry_space_group_name_Hall '-P 2ybc'
_symmetry_space_group_name_H-M 'P 1 21/c 1'
_atom_sites_solution_hydrogens geom
_atom_sites_solution_primary direct
_atom_sites_solution_secondary difmap
_audit_creation_method SHELXL-97
_audit_update_record
;
2016-04-09 deposited with the CCDC.
2017-01-23 downloaded from the CCDC.
;
_cell_angle_alpha 90.00
_cell_angle_beta 102.291(9)
_cell_angle_gamma 90.00
_cell_formula_units_Z 4
_cell_length_a 11.9096(10)
_cell_length_b 5.5828(4)
_cell_length_c 17.2361(15)
_cell_measurement_reflns_used 3372
_cell_measurement_temperature 100(2)
_cell_measurement_theta_max 29.6340
_cell_measurement_theta_min 3.4930
_cell_volume 1119.74(16)
_computing_cell_refinement
;
CrysAlisPro, Agilent Technologies,
Version 1.171.37.34 (release 22-05-2014 CrysAlis171 .NET)
(compiled May 22 2014,16:03:01)
;
_computing_data_collection
;
CrysAlisPro, Agilent Technologies,
Version 1.171.37.34 (release 22-05-2014 CrysAlis171 .NET)
(compiled May 22 2014,16:03:01)
;
_computing_data_reduction
;
CrysAlisPro, Agilent Technologies,
Version 1.171.37.34 (release 22-05-2014 CrysAlis171 .NET)
(compiled May 22 2014,16:03:01)
;
_computing_structure_refinement 'SHELXL-97 (Sheldrick, 1997)'
_diffrn_ambient_temperature 100(2)
_diffrn_measured_fraction_theta_full 0.999
_diffrn_measured_fraction_theta_max 0.999
_diffrn_measurement_device_type 'Xcalibur, Eos, Nova'
_diffrn_radiation_monochromator graphite
_diffrn_radiation_source 'fine-focus sealed tube'
_diffrn_radiation_type MoK\a
_diffrn_radiation_wavelength 0.71073
_diffrn_reflns_av_R_equivalents 0.0848
_diffrn_reflns_av_sigmaI/netI 0.0544
_diffrn_reflns_limit_h_max 14
_diffrn_reflns_limit_h_min -14
_diffrn_reflns_limit_k_max 6
_diffrn_reflns_limit_k_min -6
_diffrn_reflns_limit_l_max 21
_diffrn_reflns_limit_l_min -21
_diffrn_reflns_number 17368
_diffrn_reflns_theta_full 25.99
_diffrn_reflns_theta_max 25.99
_diffrn_reflns_theta_min 2.67
_exptl_absorpt_coefficient_mu 0.108
_exptl_absorpt_correction_T_max 1.00000
_exptl_absorpt_correction_T_min 0.62020
_exptl_absorpt_correction_type multi-scan
_exptl_absorpt_process_details
;
CrysAlisPro, Agilent Technologies,
Version 1.171.37.34 (release 22-05-2014 CrysAlis171 .NET)
(compiled May 22 2014,16:03:01)
Empirical absorption correction using spherical harmonics,
 implemented in SCALE3 ABSPACK scaling algorithm.
;
_exptl_crystal_colour colorless
_exptl_crystal_density_diffrn 1.455
_exptl_crystal_density_method 'not measured'
_exptl_crystal_description plate
_exptl_crystal_F_000 512
_exptl_crystal_recrystallization_method 'Re-crystallisation from solvent'
_exptl_crystal_size_max 0.38
_exptl_crystal_size_mid 0.25
_exptl_crystal_size_min 0.13
_refine_diff_density_max 0.395
_refine_diff_density_min -0.278
_refine_diff_density_rms 0.074
_refine_ls_extinction_coef 0.009(2)
_refine_ls_extinction_expression Fc^*^=kFc[1+0.001xFc^2^\l^3^/sin(2\q)]^-1/4^
_refine_ls_extinction_method SHELXL
_refine_ls_goodness_of_fit_ref 1.138
_refine_ls_hydrogen_treatment mixed
_refine_ls_matrix_type full
_refine_ls_number_parameters 176
_refine_ls_number_reflns 2193
_refine_ls_number_restraints 0
_refine_ls_restrained_S_all 1.138
_refine_ls_R_factor_all 0.0886
_refine_ls_R_factor_gt 0.0704
_refine_ls_shift/su_max 0.000
_refine_ls_shift/su_mean 0.000
_refine_ls_structure_factor_coef Fsqd
_refine_ls_weighting_details 'calc w=1/[\s^2^(Fo^2^)+(0.0476P)^2^+2.9646P] where P=(Fo^2^+2Fc^2^)/3'
_refine_ls_weighting_scheme calc
_refine_ls_wR_factor_gt 0.1707
_refine_ls_wR_factor_ref 0.1790
_reflns_number_gt 1756
_reflns_number_total 2193
_reflns_threshold_expression >2sigma(I)
_cod_data_source_file c6ce02003h2.cif
_cod_data_source_block PA-NAM
_cod_depositor_comments 'Adding full bibliography for 7227513--7227514.cif.'
_cod_database_code 7227513
_solvent_exptl_crystal_recrystallization_method 'Isopropyl alcohol'

loop_
_symmetry_equiv_pos_as_xyz
'x, y, z'
'-x, y+1/2, -z+1/2'
'-x, -y, -z'
'x, -y-1/2, z-1/2'

loop_
_atom_site_label
_atom_site_type_symbol
_atom_site_fract_x
_atom_site_fract_y
_atom_site_fract_z
_atom_site_U_iso_or_equiv
_atom_site_adp_type
_atom_site_occupancy
_atom_site_symmetry_multiplicity
_atom_site_calc_flag
_atom_site_refinement_flags
C1 C 0.4859(3) 0.3134(6) 0.14571(19) 0.0169(7) Uani 1 1 d .
C2 C 0.5759(3) 0.1514(6) 0.12156(19) 0.0164(7) Uani 1 1 d .
C3 C 0.6978(3) -0.1818(6) 0.1576(2) 0.0203(8) Uani 1 1 d .
H3 H 0.7247 -0.3033 0.1937 0.024 Uiso 1 1 calc R
C4 C 0.7408(3) -0.1574(6) 0.0900(2) 0.0206(8) Uani 1 1 d .
H4 H 0.7972 -0.2611 0.0801 0.025 Uiso 1 1 calc R
C5 C 0.6985(3) 0.0250(6) 0.0365(2) 0.0207(8) Uani 1 1 d .
H5 H 0.7254 0.0416 -0.0101 0.025 Uiso 1 1 calc R
C6 C 0.6162(3) 0.1816(6) 0.05290(19) 0.0191(8) Uani 1 1 d .
H6 H 0.5885 0.3056 0.0180 0.023 Uiso 1 1 calc R
C7 C 0.7923(3) -0.7852(6) -0.18407(19) 0.0187(8) Uani 1 1 d .
C8 C 0.8643(3) -0.5793(6) -0.14576(19) 0.0182(8) Uani 1 1 d .
C9 C 0.8353(3) -0.4374(7) -0.0866(2) 0.0213(8) Uani 1 1 d .
H9 H 0.7669 -0.4712 -0.0711 0.026 Uiso 1 1 calc R
C10 C 0.9968(3) -0.2106(7) -0.0748(2) 0.0234(8) Uani 1 1 d .
H10 H 1.0425 -0.0846 -0.0509 0.028 Uiso 1 1 calc R
C11 C 1.0338(3) -0.3400(7) -0.1329(2) 0.0211(8) Uani 1 1 d .
H11 H 1.1024 -0.3017 -0.1475 0.025 Uiso 1 1 calc R
C12 C 0.9664(3) -0.5283(7) -0.1690(2) 0.0205(8) Uani 1 1 d .
H12 H 0.9892 -0.6190 -0.2082 0.025 Uiso 1 1 calc R
N1 N 0.6172(2) -0.0300(5) 0.17130(16) 0.0165(6) Uani 1 1 d .
N2 N 0.8989(3) -0.2557(6) -0.05066(18) 0.0246(7) Uani 1 1 d .
N3 N 0.6884(2) -0.8152(6) -0.16682(18) 0.0195(7) Uani 1 1 d .
O1 O 0.4516(2) 0.2506(4) 0.20675(13) 0.0182(6) Uani 1 1 d .
O2 O 0.4559(2) 0.4918(5) 0.10265(14) 0.0237(6) Uani 1 1 d .
O3 O 0.8298(2) -0.9216(5) -0.22903(15) 0.0255(6) Uani 1 1 d .
H1 H 0.580(3) -0.065(8) 0.217(2) 0.035(12) Uiso 1 1 d .
H3A H 0.653(3) -0.696(7) -0.147(2) 0.018(10) Uiso 1 1 d .
H3B H 0.634(4) -0.936(9) -0.194(3) 0.041(12) Uiso 1 1 d .

loop_
_atom_site_aniso_label
_atom_site_aniso_U_11
_atom_site_aniso_U_22
_atom_site_aniso_U_33
_atom_site_aniso_U_23
_atom_site_aniso_U_13
_atom_site_aniso_U_12
C1 0.0177(17) 0.0164(18) 0.0152(16) -0.0022(14) 0.0005(13) -0.0002(14)
C2 0.0181(17) 0.0150(17) 0.0152(16) 0.0011(13) 0.0017(13) -0.0039(14)
C3 0.0239(18) 0.0159(18) 0.0208(17) -0.0009(14) 0.0038(14) 0.0007(15)
C4 0.0209(18) 0.0189(18) 0.0230(18) -0.0034(15) 0.0071(14) 0.0014(15)
C5 0.0228(18) 0.0228(19) 0.0182(17) 0.0008(15) 0.0085(14) -0.0007(15)
C6 0.0218(18) 0.0197(18) 0.0157(16) 0.0023(14) 0.0038(14) -0.0002(15)
C7 0.0224(18) 0.0179(18) 0.0159(16) 0.0005(14) 0.0040(14) 0.0004(14)
C8 0.0216(17) 0.0162(18) 0.0165(16) 0.0013(14) 0.0030(14) 0.0030(14)
C9 0.0177(17) 0.025(2) 0.0223(17) -0.0023(15) 0.0063(14) -0.0012(15)
C10 0.0241(19) 0.022(2) 0.0243(18) -0.0041(15) 0.0053(15) -0.0023(16)
C11 0.0187(17) 0.024(2) 0.0216(18) -0.0004(15) 0.0072(14) -0.0031(15)
C12 0.0219(18) 0.0231(19) 0.0173(16) -0.0016(14) 0.0057(14) 0.0032(15)
N1 0.0181(14) 0.0183(15) 0.0142(13) 0.0003(12) 0.0061(11) 0.0002(12)
N2 0.0246(16) 0.0249(17) 0.0258(16) -0.0079(13) 0.0085(13) -0.0030(14)
N3 0.0176(15) 0.0179(16) 0.0242(16) -0.0048(13) 0.0071(13) -0.0022(13)
O1 0.0229(13) 0.0158(13) 0.0182(12) -0.0013(10) 0.0098(10) -0.0005(10)
O2 0.0283(14) 0.0224(14) 0.0220(13) 0.0056(11) 0.0086(11) 0.0072(11)
O3 0.0287(14) 0.0228(14) 0.0280(13) -0.0085(11) 0.0127(11) -0.0046(11)

loop_
_atom_type_symbol
_atom_type_description
_atom_type_scat_dispersion_real
_atom_type_scat_dispersion_imag
_atom_type_scat_source
C C 0.0033 0.0016 'International Tables Vol C Tables 4.2.6.8 and 6.1.1.4'
H H 0.0000 0.0000 'International Tables Vol C Tables 4.2.6.8 and 6.1.1.4'
N N 0.0061 0.0033 'International Tables Vol C Tables 4.2.6.8 and 6.1.1.4'
O O 0.0106 0.0060 'International Tables Vol C Tables 4.2.6.8 and 6.1.1.4'

loop_
_geom_angle_atom_site_label_1
_geom_angle_atom_site_label_2
_geom_angle_atom_site_label_3
_geom_angle
O2 C1 O1 128.2(3)
O2 C1 C2 116.0(3)
O1 C1 C2 115.8(3)
N1 C2 C6 119.4(3)
N1 C2 C1 116.9(3)
C6 C2 C1 123.7(3)
N1 C3 C4 119.8(3)
C3 C4 C5 119.1(3)
C6 C5 C4 119.8(3)
C2 C6 C5 119.2(3)
O3 C7 N3 122.4(3)
O3 C7 C8 120.0(3)
N3 C7 C8 117.7(3)
C12 C8 C9 117.6(3)
C12 C8 C7 118.9(3)
C9 C8 C7 123.4(3)
N2 C9 C8 124.6(3)
N2 C10 C11 123.9(3)
C10 C11 C12 118.6(3)
C11 C12 C8 119.0(3)
C3 N1 C2 122.7(3)
C9 N2 C10 116.3(3)

loop_
_geom_bond_atom_site_label_1
_geom_bond_atom_site_label_2
_geom_bond_distance
C1 O2 1.248(4)
C1 O1 1.257(4)
C1 C2 1.527(5)
C2 N1 1.350(4)
C2 C6 1.379(5)
C3 N1 1.339(4)
C3 C4 1.376(5)
C4 C5 1.394(5)
C5 C6 1.387(5)
C7 O3 1.236(4)
C7 N3 1.344(4)
C7 C8 1.501(5)
C8 C12 1.388(5)
C8 C9 1.391(5)
C9 N2 1.337(5)
C10 N2 1.343(5)
C10 C11 1.380(5)
C11 C12 1.387(5)

loop_
_geom_torsion_atom_site_label_1
_geom_torsion_atom_site_label_2
_geom_torsion_atom_site_label_3
_geom_torsion_atom_site_label_4
_geom_torsion
O2 C1 C2 N1 174.1(3)
O1 C1 C2 N1 -5.6(4)
O2 C1 C2 C6 -5.7(5)
O1 C1 C2 C6 174.6(3)
N1 C3 C4 C5 -0.5(5)
C3 C4 C5 C6 1.5(5)
N1 C2 C6 C5 -0.1(5)
C1 C2 C6 C5 179.8(3)
C4 C5 C6 C2 -1.2(5)
O3 C7 C8 C12 7.7(5)
N3 C7 C8 C12 -173.1(3)
O3 C7 C8 C9 -171.1(3)
N3 C7 C8 C9 8.1(5)
C12 C8 C9 N2 -0.1(5)
C7 C8 C9 N2 178.8(3)
N2 C10 C11 C12 0.0(6)
C10 C11 C12 C8 0.2(5)
C9 C8 C12 C11 -0.2(5)
C7 C8 C12 C11 -179.1(3)
C4 C3 N1 C2 -0.8(5)
C6 C2 N1 C3 1.1(5)
C1 C2 N1 C3 -178.8(3)
C8 C9 N2 C10 0.4(5)
C11 C10 N2 C9 -0.3(5)
